data_7702522
loop_
_publ_author_name
'Otto, Michael'
'Boone, Brian J.'
'Arif, Atta M.'
'Gladysz, J. A.'

_publ_section_title
;
 Synthesis, structure, and interconversion of chiral rhenium oxygen- and
 sulfur-bound sulfoxide complexes of formula
 [(\h5-C5H5)Re(NO)(PPh3)(OS(Me)R)]+ X&#x2212;; diastereoselective
 oxidations of coordinated methyl alkyl sulfides&#x200A;&#x2020;
;
_journal_issue 8
_journal_name_full 'Journal of the Chemical Society, Dalton Transactions'
_journal_page_first 1218
_journal_paper_doi 10.1039/b009533h
_journal_year 2001
_chemical_formula_sum 'C29.5 H33 Cl F3 N O5 P Re S2'
_chemical_formula_weight 855.31
_space_group_IT_number 2
_space_group_name_Hall '-P 1'
_space_group_name_H-M_alt 'P -1'
_symmetry_cell_setting triclinic
_symmetry_space_group_name_H-M 'P -1'
_atom_sites_solution_hydrogens geom
_atom_sites_solution_primary direct
_atom_sites_solution_secondary difmap
_audit_creation_method SHELXL-97
_cell_angle_alpha 102.47(2)
_cell_angle_beta 102.42(2)
_cell_angle_gamma 77.26(2)
_cell_formula_units_Z 2
_cell_length_a 10.758(2)
_cell_length_b 11.121(2)
_cell_length_c 14.558(3)
_cell_measurement_reflns_used 15
_cell_measurement_temperature 148(2)
_cell_volume 1632.9(6)
_computing_cell_refinement CAD4
_computing_data_collection CAD4
_computing_data_reduction MoleN
_computing_publication_material 'SHELXL-97 (Sheldrick, 1997)'
_computing_structure_refinement 'SHELXL-97 (Sheldrick, 1997)'
_computing_structure_solution 'SHELXS-97 (Sheldrick, 1990)'
_diffrn_ambient_temperature 148(2)
_diffrn_measured_fraction_theta_full 0.998
_diffrn_measured_fraction_theta_max 0.998
_diffrn_measurement_device_type 'Enraf Nonius CAD4'
_diffrn_measurement_method 'theta scans'
_diffrn_radiation_monochromator graphite
_diffrn_radiation_source 'fine-focus rotating anode'
_diffrn_radiation_type MoK\a
_diffrn_radiation_wavelength 0.71073
_diffrn_reflns_av_R_equivalents 0.0348
_diffrn_reflns_av_sigmaI/netI 0.0330
_diffrn_reflns_limit_h_max 12
_diffrn_reflns_limit_h_min 0
_diffrn_reflns_limit_k_max 12
_diffrn_reflns_limit_k_min -12
_diffrn_reflns_limit_l_max 16
_diffrn_reflns_limit_l_min -16
_diffrn_reflns_number 5424
_diffrn_reflns_theta_full 23.98
_diffrn_reflns_theta_max 23.98
_diffrn_reflns_theta_min 2.19
_diffrn_standards_interval_time 3600
_diffrn_standards_number 3
_exptl_absorpt_coefficient_mu 4.036
_exptl_absorpt_correction_T_max 0.7654
_exptl_absorpt_correction_T_min 0.4088
_exptl_absorpt_correction_type psi-scans
_exptl_crystal_density_diffrn 1.740
_exptl_crystal_density_method 'not measured'
_exptl_crystal_F_000 846
_exptl_crystal_size_max 0.27
_exptl_crystal_size_mid 0.25
_exptl_crystal_size_min 0.07
_refine_diff_density_max 1.706
_refine_diff_density_min -1.528
_refine_diff_density_rms
'0.168 \|/ @ @ Dr. Frank Hampel * Tel: (49)-(0)9131-85-22988 Institut fuer Organische Chemie * Fax: (49)-(0 hampel@organik.uni-erlangen.de'
_refine_ls_extinction_coef 0.0002(4)
_refine_ls_extinction_expression Fc^*^=kFc[1+0.001xFc^2^\l^3^/sin(2\q)]^-1/4^
_refine_ls_extinction_method SHELXL
_refine_ls_goodness_of_fit_ref 1.010
_refine_ls_hydrogen_treatment mixed
_refine_ls_matrix_type full
_refine_ls_number_parameters 404
_refine_ls_number_reflns 5113
_refine_ls_number_restraints 19
_refine_ls_restrained_S_all 1.017
_refine_ls_R_factor_all 0.0520
_refine_ls_R_factor_gt 0.0445
_refine_ls_shift/su_max 2.671
_refine_ls_shift/su_mean 0.116
_refine_ls_structure_factor_coef Fsqd
_refine_ls_weighting_details 'calc w=1/[\s^2^(Fo^2^)+(0.0768P)^2^+10.8993P] where P=(Fo^2^+2Fc^2^)/3'
_refine_ls_weighting_scheme calc
_refine_ls_wR_factor_gt 0.1149
_refine_ls_wR_factor_ref 0.1189
_reflns_number_gt 4614
_reflns_number_total 5113
_reflns_threshold_expression >2sigma(I)
_cod_data_source_file b009533h.txt
_cod_data_source_block boone
_cod_depositor_comments
;
The following automatic conversions were performed:

data item '_symmetry_cell_setting' value 'Triclinic' was changed to
'triclinic' in accordance with the
/home/saulius/struct/COD-crude-data/automatic-downloads/DataCite-retrospective/RSC/depositions/lib/dictionaries/cif_core.dic
dictionary named 'cif_core.dic' version 2.4.2 last updated on
2011-04-26.

Automatic conversion script
Id: cif_fix_values 6909 2019-04-08 15:41:33Z antanas 
;
_cod_original_cell_volume 1632.9(5)
_cod_original_sg_symbol_H-M P-1
_cod_original_formula_sum 'C29.50 H33 Cl F3 N O5 P Re S2'
_cod_database_code 7702522

loop_
_symmetry_equiv_pos_as_xyz
'x, y, z'
'-x, -y, -z'

loop_
_atom_site_label
_atom_site_type_symbol
_atom_site_fract_x
_atom_site_fract_y
_atom_site_fract_z
_atom_site_U_iso_or_equiv
_atom_site_adp_type
_atom_site_occupancy
_atom_site_symmetry_multiplicity
_atom_site_calc_flag
_atom_site_refinement_flags
_atom_site_disorder_assembly
_atom_site_disorder_group
Re Re 0.88212(3) 0.56269(3) 0.72467(2) 0.02522(15) Uani 1 1 d . . .
S1 S 0.5822(2) 0.5965(2) 0.70209(16) 0.0375(5) Uani 1 1 d . . .
P P 0.94352(18) 0.73325(17) 0.84376(14) 0.0226(4) Uani 1 1 d . . .
O1 O 0.9343(8) 0.3936(6) 0.8639(5) 0.060(2) Uani 1 1 d . . .
O2 O 0.6953(5) 0.6714(5) 0.7348(4) 0.0289(12) Uani 1 1 d . . .
N N 0.9093(7) 0.4656(7) 0.8116(5) 0.0357(16) Uani 1 1 d . . .
C1 C 0.9833(9) 0.4148(9) 0.6240(7) 0.047(2) Uani 1 1 d . . .
H1 H 1.0257 0.3367 0.6419 0.057 Uiso 1 1 calc R . .
C2 C 0.8521(9) 0.4433(9) 0.5770(6) 0.044(2) Uani 1 1 d . . .
H2 H 0.7910 0.3887 0.5594 0.053 Uiso 1 1 calc R . .
C3 C 0.8309(12) 0.5652(10) 0.5620(7) 0.055(3) Uani 1 1 d . . .
H3 H 0.7519 0.6076 0.5308 0.066 Uiso 1 1 calc R . .
C4 C 0.9413(12) 0.6172(10) 0.5990(7) 0.058(3) Uani 1 1 d . . .
H4 H 0.9502 0.6999 0.5978 0.069 Uiso 1 1 calc R . .
C5 C 1.0394(11) 0.5236(10) 0.6394(7) 0.054(3) Uani 1 1 d . . .
H5 H 1.1250 0.5325 0.6704 0.065 Uiso 1 1 calc R . .
C6 C 0.9440(7) 0.8719(7) 0.7959(6) 0.0275(16) Uani 1 1 d . . .
C7 C 1.0448(8) 0.9381(7) 0.8209(6) 0.0329(18) Uani 1 1 d . . .
H7 H 1.1210 0.9091 0.8628 0.039 Uiso 1 1 calc R . .
C8 C 1.0352(10) 1.0465(8) 0.7852(6) 0.041(2) Uani 1 1 d . . .
H8 H 1.1048 1.0914 0.8027 0.050 Uiso 1 1 calc R . .
C9 C 0.9253(11) 1.0887(8) 0.7245(7) 0.051(3) Uani 1 1 d . . .
H9 H 0.9193 1.1626 0.6998 0.062 Uiso 1 1 calc R . .
C10 C 0.8221(11) 1.0239(9) 0.6989(8) 0.057(3) Uani 1 1 d . . .
H10 H 0.7459 1.0544 0.6576 0.068 Uiso 1 1 calc R . .
C11 C 0.8304(9) 0.9165(8) 0.7332(7) 0.043(2) Uani 1 1 d . . .
H11 H 0.7606 0.8719 0.7151 0.051 Uiso 1 1 calc R . .
C12 C 0.8332(7) 0.7883(7) 0.9305(5) 0.0237(15) Uani 1 1 d . . .
C13 C 0.8206(8) 0.7046(8) 0.9850(6) 0.0327(18) Uani 1 1 d . . .
H13 H 0.8700 0.6221 0.9772 0.039 Uiso 1 1 calc R . .
C14 C 0.7376(8) 0.7392(8) 1.0502(6) 0.037(2) Uani 1 1 d . . .
H14 H 0.7317 0.6816 1.0880 0.045 Uiso 1 1 calc R . .
C15 C 0.6624(8) 0.8592(8) 1.0605(6) 0.038(2) Uani 1 1 d . . .
H15 H 0.6029 0.8828 1.1037 0.046 Uiso 1 1 calc R . .
C16 C 0.6751(8) 0.9447(8) 1.0068(6) 0.038(2) Uani 1 1 d . . .
H16 H 0.6262 1.0274 1.0149 0.045 Uiso 1 1 calc R . .
C17 C 0.7600(7) 0.9078(7) 0.9413(6) 0.0301(17) Uani 1 1 d . . .
H17 H 0.7675 0.9653 0.9039 0.036 Uiso 1 1 calc R . .
C18 C 1.1005(7) 0.7034(7) 0.9198(5) 0.0235(15) Uani 1 1 d . . .
C19 C 1.1946(7) 0.6019(7) 0.8924(6) 0.0314(17) Uani 1 1 d . . .
H19 H 1.1754 0.5448 0.8349 0.038 Uiso 1 1 calc R . .
C20 C 1.3166(8) 0.5838(8) 0.9491(7) 0.039(2) Uani 1 1 d . . .
H20 H 1.3801 0.5138 0.9301 0.046 Uiso 1 1 calc R . .
C21 C 1.3460(8) 0.6655(7) 1.0315(6) 0.0348(19) Uani 1 1 d . . .
H21 H 1.4307 0.6545 1.0685 0.042 Uiso 1 1 calc R . .
C22 C 1.2513(8) 0.7649(8) 1.0612(6) 0.0348(19) Uani 1 1 d . . .
H22 H 1.2705 0.8204 1.1197 0.042 Uiso 1 1 calc R . .
C23 C 1.1298(7) 0.7831(7) 1.0060(5) 0.0262(16) Uani 1 1 d . . .
H23 H 1.0654 0.8508 1.0270 0.031 Uiso 1 1 calc R . .
C24 C 0.5758(10) 0.5392(12) 0.8061(8) 0.061(3) Uani 1 1 d . . .
H24A H 0.6503 0.4721 0.8177 0.091 Uiso 1 1 calc R . .
H24B H 0.4956 0.5065 0.7964 0.091 Uiso 1 1 calc R . .
H24C H 0.5779 0.6076 0.8613 0.091 Uiso 1 1 calc R . .
C25 C 0.4409(9) 0.7233(10) 0.6942(8) 0.051(3) Uani 1 1 d . . .
C26 C 0.4499(11) 0.7705(13) 0.6031(10) 0.074(4) Uani 1 1 d . . .
H26A H 0.4460 0.7017 0.5483 0.111 Uiso 1 1 calc R . .
H26B H 0.5319 0.8001 0.6127 0.111 Uiso 1 1 calc R . .
H26C H 0.3775 0.8394 0.5909 0.111 Uiso 1 1 calc R . .
C27 C 0.3198(9) 0.6635(12) 0.6759(9) 0.062(3) Uani 1 1 d . . .
H27A H 0.3144 0.6344 0.7336 0.094 Uiso 1 1 calc R . .
H27B H 0.3254 0.5923 0.6229 0.094 Uiso 1 1 calc R . .
H27C H 0.2424 0.7257 0.6595 0.094 Uiso 1 1 calc R . .
C28 C 0.4447(12) 0.8229(13) 0.7798(10) 0.084(4) Uani 1 1 d . . .
H28A H 0.3737 0.8932 0.7683 0.126 Uiso 1 1 calc R . .
H28B H 0.5275 0.8518 0.7932 0.126 Uiso 1 1 calc R . .
H28C H 0.4353 0.7898 0.8346 0.126 Uiso 1 1 calc R . .
S2 S 0.4185(7) 0.2809(6) 0.6914(4) 0.0634(16) Uani 0.50 1 d PD A 1
F1 F 0.2816(18) 0.1085(19) 0.6752(13) 0.104(6) Uiso 0.50 1 d PD A 1
F2 F 0.4001(18) 0.0745(15) 0.5678(12) 0.093(5) Uiso 0.50 1 d PD A 1
F3 F 0.2320(19) 0.2173(18) 0.5619(14) 0.114(6) Uiso 0.50 1 d PD A 1
O3 O 0.3533(12) 0.3554(11) 0.7644(9) 0.041(3) Uiso 0.50 1 d PD A 1
O4 O 0.436(2) 0.337(2) 0.6228(16) 0.111(7) Uiso 0.50 1 d PD A 1
O5 O 0.518(4) 0.145(4) 0.728(3) 0.24(2) Uiso 0.50 1 d PD A 1
C29 C 0.3275(19) 0.1625(19) 0.6233(14) 0.060(6) Uiso 0.50 1 d PD A 1
S2' S 0.3446(6) 0.2609(6) 0.6980(5) 0.0628(16) Uani 0.50 1 d PD B 2
F1' F 0.541(2) 0.245(2) 0.6295(18) 0.144(9) Uiso 0.50 1 d PD B 2
F2' F 0.4881(18) 0.0693(15) 0.6034(13) 0.096(5) Uiso 0.50 1 d PD B 2
F3' F 0.352(3) 0.184(4) 0.525(2) 0.242(18) Uiso 0.50 1 d PD B 2
O3' O 0.2495(15) 0.1846(17) 0.6946(12) 0.071(5) Uiso 0.50 1 d PD B 2
O4' O 0.306(3) 0.381(2) 0.705(2) 0.129(9) Uiso 0.50 1 d PD B 2
O5' O 0.490(3) 0.206(3) 0.770(2) 0.155(12) Uiso 0.50 1 d PD B 2
C29' C 0.439(2) 0.191(2) 0.6078(17) 0.091 Uiso 0.50 1 d PD B 2
Cl Cl 0.0733(3) 0.8810(2) 0.5223(2) 0.0624(7) Uani 1 1 d . . .
C30 C 0.0830(18) 1.0367(17) 0.5195(14) 0.045(4) Uani 0.50 1 d P . .
H30A H 0.1430 1.0367 0.4766 0.054 Uiso 0.50 1 calc PR . .
H30B H 0.1168 1.0788 0.5844 0.054 Uiso 0.50 1 calc PR . .

loop_
_atom_site_aniso_label
_atom_site_aniso_U_11
_atom_site_aniso_U_22
_atom_site_aniso_U_33
_atom_site_aniso_U_23
_atom_site_aniso_U_13
_atom_site_aniso_U_12
Re 0.0285(2) 0.0222(2) 0.0260(2) 0.00128(12) 0.00346(12) -0.01124(12)
S1 0.0331(11) 0.0398(12) 0.0411(12) 0.0080(9) -0.0024(9) -0.0181(9)
P 0.0215(9) 0.0204(9) 0.0267(10) 0.0031(7) 0.0039(8) -0.0067(7)
O1 0.076(5) 0.040(4) 0.066(5) 0.024(4) -0.006(4) -0.015(3)
O2 0.025(3) 0.029(3) 0.034(3) 0.004(2) 0.000(2) -0.015(2)
N 0.052(4) 0.034(4) 0.023(3) 0.009(3) -0.006(3) -0.020(3)
C1 0.045(5) 0.042(5) 0.043(5) -0.012(4) 0.002(4) -0.010(4)
C2 0.046(5) 0.045(5) 0.037(5) -0.003(4) 0.000(4) -0.017(4)
C3 0.077(7) 0.048(6) 0.036(5) 0.001(4) 0.016(5) -0.003(5)
C4 0.088(8) 0.045(6) 0.046(6) -0.006(5) 0.029(6) -0.024(6)
C5 0.060(6) 0.066(7) 0.039(5) -0.016(5) 0.025(5) -0.026(5)
C6 0.032(4) 0.017(4) 0.034(4) 0.003(3) 0.008(3) -0.006(3)
C7 0.044(5) 0.032(4) 0.028(4) 0.007(3) 0.005(4) -0.017(4)
C8 0.066(6) 0.032(5) 0.033(5) 0.002(4) 0.009(4) -0.028(4)
C9 0.094(8) 0.029(5) 0.038(5) 0.007(4) 0.007(5) -0.027(5)
C10 0.073(7) 0.038(5) 0.054(6) 0.024(5) -0.018(5) -0.013(5)
C11 0.042(5) 0.041(5) 0.045(5) 0.015(4) -0.010(4) -0.018(4)
C12 0.020(4) 0.026(4) 0.025(4) 0.001(3) 0.001(3) -0.010(3)
C13 0.034(4) 0.026(4) 0.037(5) 0.007(3) 0.006(4) -0.003(3)
C14 0.045(5) 0.038(5) 0.036(5) 0.007(4) 0.013(4) -0.016(4)
C15 0.028(4) 0.048(5) 0.039(5) -0.003(4) 0.013(4) -0.012(4)
C16 0.030(4) 0.029(4) 0.050(5) 0.001(4) 0.007(4) 0.000(3)
C17 0.027(4) 0.025(4) 0.035(4) 0.000(3) 0.001(3) -0.007(3)
C18 0.020(4) 0.022(4) 0.029(4) 0.007(3) 0.002(3) -0.006(3)
C19 0.028(4) 0.029(4) 0.035(4) 0.002(3) 0.006(3) -0.005(3)
C20 0.025(4) 0.034(5) 0.054(6) 0.008(4) 0.013(4) 0.007(3)
C21 0.023(4) 0.030(4) 0.052(5) 0.020(4) -0.005(4) -0.006(3)
C22 0.034(4) 0.027(4) 0.038(5) 0.006(3) -0.004(4) -0.006(3)
C23 0.021(4) 0.023(4) 0.032(4) 0.005(3) 0.001(3) -0.002(3)
C24 0.048(6) 0.086(8) 0.067(7) 0.047(6) -0.001(5) -0.028(6)
C25 0.027(5) 0.050(6) 0.072(7) 0.018(5) -0.007(4) -0.006(4)
C26 0.055(7) 0.082(9) 0.099(10) 0.055(8) -0.007(7) -0.023(6)
C27 0.033(5) 0.087(8) 0.071(7) 0.026(6) -0.010(5) -0.026(5)
C28 0.045(7) 0.089(10) 0.091(10) -0.025(8) -0.002(6) -0.011(6)
S2 0.056(4) 0.084(4) 0.042(3) -0.017(3) 0.016(3) -0.015(3)
S2' 0.046(3) 0.068(4) 0.067(4) -0.015(3) 0.019(3) -0.012(3)
Cl 0.0780(19) 0.0361(13) 0.0619(16) 0.0124(11) -0.0022(14) 0.0023(12)
C30 0.043(10) 0.043(11) 0.048(11) -0.003(8) 0.005(9) -0.021(8)

loop_
_atom_type_symbol
_atom_type_description
_atom_type_scat_dispersion_real
_atom_type_scat_dispersion_imag
_atom_type_scat_source
C C 0.0033 0.0016 'International Tables Vol C Tables 4.2.6.8 and 6.1.1.4'
H H 0.0000 0.0000 'International Tables Vol C Tables 4.2.6.8 and 6.1.1.4'
N N 0.0061 0.0033 'International Tables Vol C Tables 4.2.6.8 and 6.1.1.4'
O O 0.0106 0.0060 'International Tables Vol C Tables 4.2.6.8 and 6.1.1.4'
F F 0.0171 0.0103 'International Tables Vol C Tables 4.2.6.8 and 6.1.1.4'
P P 0.1023 0.0942 'International Tables Vol C Tables 4.2.6.8 and 6.1.1.4'
S S 0.1246 0.1234 'International Tables Vol C Tables 4.2.6.8 and 6.1.1.4'
Cl Cl 0.1484 0.1585 'International Tables Vol C Tables 4.2.6.8 and 6.1.1.4'
Re Re -1.0185 7.2310 'International Tables Vol C Tables 4.2.6.8 and 6.1.1.4'

loop_
_geom_angle_atom_site_label_1
_geom_angle_atom_site_label_2
_geom_angle_atom_site_label_3
_geom_angle
_geom_angle_site_symmetry_3
N Re O2 103.9(3) .
N Re C1 93.2(4) .
O2 Re C1 140.2(3) .
N Re C5 113.8(4) .
O2 Re C5 142.1(4) .
C1 Re C5 37.5(4) .
N Re C2 108.9(3) .
O2 Re C2 103.1(3) .
C1 Re C2 37.2(3) .
C5 Re C2 61.9(4) .
N Re C4 150.6(4) .
O2 Re C4 105.1(3) .
C1 Re C4 61.0(4) .
C5 Re C4 37.0(4) .
C2 Re C4 59.8(4) .
N Re C3 143.8(3) .
O2 Re C3 87.2(3) .
C1 Re C3 59.8(4) .
C5 Re C3 60.2(4) .
C2 Re C3 35.0(4) .
C4 Re C3 35.0(4) .
N Re P 91.4(2) .
O2 Re P 81.21(15) .
C1 Re P 134.7(2) .
C5 Re P 100.8(3) .
C2 Re P 157.2(3) .
C4 Re P 97.4(3) .
C3 Re P 124.6(3) .
O2 S1 C24 104.0(4) .
O2 S1 C25 101.5(4) .
C24 S1 C25 103.4(5) .
C18 P C6 105.2(3) .
C18 P C12 102.6(3) .
C6 P C12 104.7(3) .
C18 P Re 116.8(2) .
C6 P Re 113.7(3) .
C12 P Re 112.5(2) .
S1 O2 Re 115.0(3) .
O1 N Re 173.9(8) .
C2 C1 C5 108.2(9) .
C2 C1 Re 73.6(5) .
C5 C1 Re 71.7(5) .
C3 C2 C1 107.0(9) .
C3 C2 Re 74.4(5) .
C1 C2 Re 69.3(5) .
C2 C3 C4 110.6(10) .
C2 C3 Re 70.5(6) .
C4 C3 Re 71.6(6) .
C3 C4 C5 107.7(9) .
C3 C4 Re 73.4(6) .
C5 C4 Re 68.7(6) .
C1 C5 C4 106.4(9) .
C1 C5 Re 70.9(5) .
C4 C5 Re 74.3(6) .
C7 C6 C11 119.1(7) .
C7 C6 P 123.9(6) .
C11 C6 P 117.0(6) .
C6 C7 C8 120.5(8) .
C9 C8 C7 120.0(8) .
C8 C9 C10 120.4(8) .
C11 C10 C9 120.2(9) .
C10 C11 C6 119.8(8) .
C17 C12 C13 119.2(7) .
C17 C12 P 122.5(6) .
C13 C12 P 118.2(6) .
C14 C13 C12 121.2(8) .
C13 C14 C15 119.7(8) .
C14 C15 C16 119.7(8) .
C17 C16 C15 119.7(8) .
C12 C17 C16 120.5(8) .
C23 C18 C19 118.7(7) .
C23 C18 P 120.5(6) .
C19 C18 P 120.8(6) .
C20 C19 C18 120.2(8) .
C21 C20 C19 120.7(7) .
C20 C21 C22 119.6(7) .
C23 C22 C21 120.1(8) .
C22 C23 C18 120.7(7) .
C28 C25 C27 112.0(10) .
C28 C25 C26 112.4(11) .
C27 C25 C26 109.8(9) .
C28 C25 S1 112.9(8) .
C27 C25 S1 107.2(7) .
C26 C25 S1 101.8(8) .
O4 S2 O3 118.2(12) .
O4 S2 O5 125.5(17) .
O3 S2 O5 111.5(15) .
O4 S2 C29 102.5(12) .
O3 S2 C29 110.2(9) .
O5 S2 C29 79.2(17) .
F1 C29 F3 110.6(18) .
F1 C29 F2 108.9(19) .
F3 C29 F2 104.8(18) .
F1 C29 S2 113.8(16) .
F3 C29 S2 107.4(15) .
F2 C29 S2 110.9(14) .
O4' S2' O3' 118.2(14) .
O4' S2' O5' 118.0(16) .
O3' S2' O5' 109.7(13) .
O4' S2' C29' 114.7(14) .
O3' S2' C29' 109.6(11) .
O5' S2' C29' 80.8(15) .
F1' C29' F3' 128(3) .
F1' C29' F2' 105(2) .
F3' C29' F2' 98(2) .
F1' C29' S2' 106.2(18) .
F3' C29' S2' 104(2) .
F2' C29' S2' 116.0(17) .
C30 Cl C30 70.5(9) 2_576
Cl C30 Cl 109.5(9) 2_576

loop_
_geom_bond_atom_site_label_1
_geom_bond_atom_site_label_2
_geom_bond_distance
_geom_bond_site_symmetry_2
Re N 1.773(7) .
Re O2 2.122(5) .
Re C1 2.212(9) .
Re C5 2.222(9) .
Re C2 2.268(9) .
Re C4 2.295(10) .
Re C3 2.318(10) .
Re P 2.383(2) .
S1 O2 1.558(5) .
S1 C24 1.784(10) .
S1 C25 1.834(10) .
P C18 1.816(7) .
P C6 1.826(7) .
P C12 1.835(8) .
O1 N 1.171(9) .
C1 C2 1.429(13) .
C1 C5 1.424(14) .
C2 C3 1.382(14) .
C3 C4 1.388(16) .
C4 C5 1.434(16) .
C6 C7 1.385(11) .
C6 C11 1.421(12) .
C7 C8 1.388(12) .
C8 C9 1.373(14) .
C9 C10 1.396(16) .
C10 C11 1.369(13) .
C12 C17 1.384(11) .
C12 C13 1.392(11) .
C13 C14 1.379(12) .
C14 C15 1.396(12) .
C15 C16 1.398(13) .
C16 C17 1.397(12) .
C18 C23 1.389(11) .
C18 C19 1.390(11) .
C19 C20 1.390(12) .
C20 C21 1.364(13) .
C21 C22 1.390(12) .
C22 C23 1.378(11) .
C25 C28 1.477(16) .
C25 C27 1.539(13) .
C25 C26 1.557(16) .
S2 O4 1.35(2) .
S2 O3 1.411(12) .
S2 O5 1.76(3) .
S2 C29 1.81(2) .
F1 C29 1.29(2) .
F2 C29 1.35(2) .
F3 C29 1.34(2) .
S2' O4' 1.30(2) .
S2' O3' 1.453(15) .
S2' O5' 1.75(3) .
S2' C29' 1.78(2) .
F1' C29' 1.30(2) .
F2' C29' 1.34(2) .
F3' C29' 1.35(3) .
Cl C30 1.767(19) .
Cl C30 1.776(19) 2_576
C30 Cl 1.776(19) 2_576

loop_
_geom_torsion_atom_site_label_1
_geom_torsion_atom_site_label_2
_geom_torsion_atom_site_label_3
_geom_torsion_atom_site_label_4
_geom_torsion
_geom_torsion_site_symmetry_1
_geom_torsion_site_symmetry_4
N Re P C18 54.2(4) . .
O2 Re P C18 158.1(3) . .
C1 Re P C18 -41.7(5) . .
C5 Re P C18 -60.4(4) . .
C2 Re P C18 -99.1(7) . .
C4 Re P C18 -97.7(4) . .
C3 Re P C18 -121.6(4) . .
N Re P C6 177.0(4) . .
O2 Re P C6 -79.1(3) . .
C1 Re P C6 81.1(5) . .
C5 Re P C6 62.4(4) . .
C2 Re P C6 23.7(7) . .
C4 Re P C6 25.1(4) . .
C3 Re P C6 1.3(4) . .
N Re P C12 -64.1(4) . .
O2 Re P C12 39.8(3) . .
C1 Re P C12 -160.0(5) . .
C5 Re P C12 -178.7(4) . .
C2 Re P C12 142.6(7) . .
C4 Re P C12 144.0(4) . .
C3 Re P C12 120.2(4) . .
C24 S1 O2 Re 85.7(5) . .
C25 S1 O2 Re -167.1(4) . .
N Re O2 S1 -67.3(4) . .
C1 Re O2 S1 45.5(6) . .
C5 Re O2 S1 107.0(5) . .
C2 Re O2 S1 46.3(4) . .
C4 Re O2 S1 108.1(4) . .
C3 Re O2 S1 77.7(4) . .
P Re O2 S1 -156.6(3) . .
O2 Re N O1 152(6) . .
C1 Re N O1 8(6) . .
C5 Re N O1 -24(6) . .
C2 Re N O1 42(6) . .
C4 Re N O1 -19(7) . .
C3 Re N O1 47(7) . .
P Re N O1 -127(6) . .
N Re C1 C2 117.6(6) . .
O2 Re C1 C2 1.2(8) . .
C5 Re C1 C2 -116.2(9) . .
C4 Re C1 C2 -77.3(7) . .
C3 Re C1 C2 -36.8(6) . .
P Re C1 C2 -147.3(5) . .
N Re C1 C5 -126.2(7) . .
O2 Re C1 C5 117.4(6) . .
C2 Re C1 C5 116.2(9) . .
C4 Re C1 C5 38.9(7) . .
C3 Re C1 C5 79.3(7) . .
P Re C1 C5 -31.1(8) . .
C5 C1 C2 C3 1.7(11) . .
Re C1 C2 C3 65.4(7) . .
C5 C1 C2 Re -63.8(6) . .
N Re C2 C3 175.2(6) . .
O2 Re C2 C3 65.3(7) . .
C1 Re C2 C3 -115.5(9) . .
C5 Re C2 C3 -77.3(7) . .
C4 Re C2 C3 -34.8(7) . .
P Re C2 C3 -33.2(10) . .
N Re C2 C1 -69.3(6) . .
O2 Re C2 C1 -179.2(6) . .
C5 Re C2 C1 38.2(6) . .
C4 Re C2 C1 80.7(7) . .
C3 Re C2 C1 115.5(9) . .
P Re C2 C1 82.3(8) . .
C1 C2 C3 C4 -1.3(11) . .
Re C2 C3 C4 60.7(7) . .
C1 C2 C3 Re -62.0(6) . .
N Re C3 C2 -7.7(10) . .
O2 Re C3 C2 -117.6(6) . .
C1 Re C3 C2 39.1(6) . .
C5 Re C3 C2 82.6(7) . .
C4 Re C3 C2 120.7(10) . .
P Re C3 C2 165.1(5) . .
N Re C3 C4 -128.4(7) . .
O2 Re C3 C4 121.7(6) . .
C1 Re C3 C4 -81.5(7) . .
C5 Re C3 C4 -38.0(6) . .
C2 Re C3 C4 -120.7(10) . .
P Re C3 C4 44.4(7) . .
C2 C3 C4 C5 0.5(11) . .
Re C3 C4 C5 60.5(7) . .
C2 C3 C4 Re -60.0(7) . .
N Re C4 C3 109.3(9) . .
O2 Re C4 C3 -61.7(6) . .
C1 Re C4 C3 77.8(6) . .
C5 Re C4 C3 117.2(9) . .
C2 Re C4 C3 34.8(6) . .
P Re C4 C3 -144.5(6) . .
N Re C4 C5 -7.9(10) . .
O2 Re C4 C5 -178.9(5) . .
C1 Re C4 C5 -39.4(6) . .
C2 Re C4 C5 -82.4(6) . .
C3 Re C4 C5 -117.2(9) . .
P Re C4 C5 98.3(6) . .
C2 C1 C5 C4 -1.4(11) . .
Re C1 C5 C4 -66.3(6) . .
C2 C1 C5 Re 65.0(7) . .
C3 C4 C5 C1 0.6(11) . .
Re C4 C5 C1 64.0(6) . .
C3 C4 C5 Re -63.5(7) . .
N Re C5 C1 61.7(7) . .
O2 Re C5 C1 -112.4(7) . .
C2 Re C5 C1 -37.9(6) . .
C4 Re C5 C1 -114.1(9) . .
C3 Re C5 C1 -78.1(6) . .
P Re C5 C1 158.0(6) . .
N Re C5 C4 175.8(5) . .
O2 Re C5 C4 1.7(8) . .
C1 Re C5 C4 114.1(9) . .
C2 Re C5 C4 76.2(6) . .
C3 Re C5 C4 36.0(6) . .
P Re C5 C4 -87.9(6) . .
C18 P C6 C7 -3.2(8) . .
C12 P C6 C7 104.6(7) . .
Re P C6 C7 -132.2(6) . .
C18 P C6 C11 -179.9(7) . .
C12 P C6 C11 -72.1(7) . .
Re P C6 C11 51.2(7) . .
C11 C6 C7 C8 0.0(12) . .
P C6 C7 C8 -176.7(6) . .
C6 C7 C8 C9 -0.1(13) . .
C7 C8 C9 C10 0.5(15) . .
C8 C9 C10 C11 -0.9(17) . .
C9 C10 C11 C6 0.8(17) . .
C7 C6 C11 C10 -0.3(14) . .
P C6 C11 C10 176.5(8) . .
C18 P C12 C17 116.6(6) . .
C6 P C12 C17 6.9(7) . .
Re P C12 C17 -117.1(6) . .
C18 P C12 C13 -65.4(6) . .
C6 P C12 C13 -175.0(6) . .
Re P C12 C13 61.0(6) . .
C17 C12 C13 C14 -0.7(12) . .
P C12 C13 C14 -178.8(6) . .
C12 C13 C14 C15 1.5(13) . .
C13 C14 C15 C16 -2.2(13) . .
C14 C15 C16 C17 2.0(13) . .
C13 C12 C17 C16 0.5(11) . .
P C12 C17 C16 178.6(6) . .
C15 C16 C17 C12 -1.2(12) . .
C6 P C18 C23 70.6(7) . .
C12 P C18 C23 -38.7(7) . .
Re P C18 C23 -162.2(5) . .
C6 P C18 C19 -108.3(6) . .
C12 P C18 C19 142.4(6) . .
Re P C18 C19 18.9(7) . .
C23 C18 C19 C20 -2.2(12) . .
P C18 C19 C20 176.8(6) . .
C18 C19 C20 C21 -0.5(13) . .
C19 C20 C21 C22 2.7(13) . .
C20 C21 C22 C23 -2.2(13) . .
C21 C22 C23 C18 -0.6(12) . .
C19 C18 C23 C22 2.7(11) . .
P C18 C23 C22 -176.2(6) . .
O2 S1 C25 C28 -48.3(10) . .
C24 S1 C25 C28 59.2(10) . .
O2 S1 C25 C27 -172.2(7) . .
C24 S1 C25 C27 -64.6(9) . .
O2 S1 C25 C26 72.4(7) . .
C24 S1 C25 C26 -180.0(7) . .
O4 S2 C29 F1 -170.0(19) . .
O3 S2 C29 F1 -43.3(19) . .
O5 S2 C29 F1 66(2) . .
O4 S2 C29 F3 -47.2(18) . .
O3 S2 C29 F3 79.5(16) . .
O5 S2 C29 F3 -171(2) . .
O4 S2 C29 F2 66.8(19) . .
O3 S2 C29 F2 -166.5(14) . .
O5 S2 C29 F2 -57(2) . .
O4' S2' C29' F1' 60(2) . .
O3' S2' C29' F1' -164.6(18) . .
O5' S2' C29' F1' -57(2) . .
O4' S2' C29' F3' -78(3) . .
O3' S2' C29' F3' 58(2) . .
O5' S2' C29' F3' 166(2) . .
O4' S2' C29' F2' 175(2) . .
O3' S2' C29' F2' -49(2) . .
O5' S2' C29' F2' 59(2) . .
C30 Cl C30 Cl 0.0 2_576 2_576
